data_1554310
loop_
_publ_author_name
'Zheng, Wei-Feng'
'Zhang, Wanli'
'Huang, Jianhao'
'Yu, Yibo'
'Qian, Hui'
'Ma, Shengming'

_publ_section_title
;
 2,3-Allenoic acids via palladium-catalyzed carboxylation of propargylic
 alcohols
;
_journal_issue 12
_journal_name_full 'Organic Chemistry Frontiers'
_journal_page_first 1900
_journal_paper_doi 10.1039/C8QO00318A
_journal_volume 5
_journal_year 2018
_chemical_formula_moiety 'C17 H14 O2'
_chemical_formula_sum 'C17 H14 O2'
_chemical_formula_weight 250.28
_space_group_crystal_system monoclinic
_space_group_IT_number 14
_space_group_name_Hall '-P 2ybc'
_space_group_name_H-M_alt 'P 1 21/c 1'
_atom_sites_solution_hydrogens geom
_atom_sites_solution_primary dual
_audit_creation_date 2017-12-14
_audit_creation_method
;
Olex2 1.2
(compiled 2017.08.10 svn.r3458 for OlexSys, GUI svn.r5381)
;
_audit_update_record
;
2018-02-01 deposited with the CCDC.
2018-04-20 downloaded from the CCDC.
;
_cell_angle_alpha 90
_cell_angle_beta 109.468(2)
_cell_angle_gamma 90
_cell_formula_units_Z 4
_cell_length_a 10.5915(2)
_cell_length_b 15.1258(2)
_cell_length_c 9.0257(2)
_cell_measurement_reflns_used 6890
_cell_measurement_temperature 293(2)
_cell_measurement_theta_max 73.7690
_cell_measurement_theta_min 4.4090
_cell_volume 1363.29(5)
_computing_cell_refinement 'CrysAlisPro 1.171.39.32a (Rigaku OD, 2017)'
_computing_data_collection 'CrysAlisPro 1.171.39.32a (Rigaku OD, 2017)'
_computing_data_reduction 'CrysAlisPro 1.171.39.32a (Rigaku OD, 2017)'
_computing_molecular_graphics 'Olex2 (Dolomanov et al., 2009)'
_computing_publication_material 'Olex2 (Dolomanov et al., 2009)'
_computing_structure_refinement 'ShelXL (Sheldrick, 2015)'
_computing_structure_solution 'ShelXT (Sheldrick, 2015)'
_diffrn_ambient_temperature 293(2)
_diffrn_detector 'CCD plate'
_diffrn_measured_fraction_theta_full 0.991
_diffrn_measured_fraction_theta_max 0.991
_diffrn_measurement_details
;
List of Runs (angles in degrees, time in seconds):

  # Type    Start    End  Width  t~exp~   \w     \q     \k     \f   Frames
#--------------------------------------------------------------------------
  1  \w     -4.00  21.00   1.00    1.00    --    0.00  57.00 -60.00   25
  2  \w    -62.00  -1.00   1.00    1.00    --    0.00 -38.00  60.00   61
  3  \w    -58.00  18.00   1.00    1.00    --    0.00 -38.00-180.00   76
  4  \w     29.00  89.00   1.00    1.00    --    0.00  57.00 -60.00   60
  5  \w     36.00  61.00   1.00    1.00    --    0.00  38.00  60.00   25
  6  \w    -83.00 -57.00   1.00    1.00    --    0.00 -38.00 -90.00   26
  7  \w    -17.00  28.00   1.00    1.00    --    0.00  38.00  60.00   45
  8  \w    -86.00 -60.00   1.00    1.00    --    0.00 -38.00-180.00   26
  9  \w    123.00 182.00   1.00    1.00    --   95.80  77.00-150.00   59
 10  \w     73.00  99.00   1.00    1.00    --   95.80 -82.00-150.00   26
 11  \w      7.00 128.00   1.00    1.00    --   95.80 -82.00 -90.00  121
 12  \w     65.00 117.00   1.00    1.00    --   95.80  77.00-150.00   52
 13  \w      6.00 115.00   1.00    1.00    --   95.80 -30.00 -30.00  109
 14  \w     10.00 101.00   1.00    1.00    --   95.80 -61.00 -90.00   91
 15  \w     69.00 126.00   1.00    1.00    --   95.80 -82.00 120.00   57
 16  \w     61.00 101.00   1.00    1.00    --   95.80 -82.00  60.00   40
 17  \w     29.00 112.00   1.00    1.00    --   95.80 -61.00  90.00   83
 18  \w     82.00 128.00   1.00    1.00    --   95.80 -82.00 -30.00   46
 19  \w    103.00 185.00   1.00    1.00    --   95.80  15.00-180.00   82
 20  \w      7.00  46.00   1.00    1.00    --   95.80 -82.00 -30.00   39
 21  \w     70.00  98.00   1.00    1.00    --   95.80  15.00-180.00   28
 22  \w     24.00  50.00   1.00    1.00    --   95.80 -82.00-150.00   26
 23  \w     25.00  50.00   1.00    1.00    --   95.80 -82.00  60.00   25
 24  \w      7.00  55.00   1.00    1.00    --   95.80 -77.00-120.00   48
 25  \w    118.00 144.00   1.00    1.00    --   95.80  30.00 -60.00   26
 26  \w     14.00 101.00   1.00    1.00    --   95.80 -30.00  60.00   87
;
_diffrn_measurement_device 'four-circle diffractometer'
_diffrn_measurement_device_type 'XtaLAB AFC12 (RINC): Kappa dual home/near'
_diffrn_measurement_method '\w scans'
_diffrn_orient_matrix_type 'CrysAlisPro convention (1999,Acta A55,543-557)'
_diffrn_orient_matrix_UB_11 0.0590664000
_diffrn_orient_matrix_UB_12 -0.0717268000
_diffrn_orient_matrix_UB_13 -0.0789531000
_diffrn_orient_matrix_UB_21 -0.1351375000
_diffrn_orient_matrix_UB_22 -0.0490924000
_diffrn_orient_matrix_UB_23 -0.0516481000
_diffrn_orient_matrix_UB_31 -0.0452278000
_diffrn_orient_matrix_UB_32 0.0531005000
_diffrn_orient_matrix_UB_33 -0.1545044000
_diffrn_radiation_monochromator graphite
_diffrn_radiation_probe x-ray
_diffrn_radiation_type CuK\a
_diffrn_radiation_wavelength 1.54184
_diffrn_reflns_av_R_equivalents 0.0410
_diffrn_reflns_av_unetI/netI 0.0258
_diffrn_reflns_Laue_measured_fraction_full 0.991
_diffrn_reflns_Laue_measured_fraction_max 0.991
_diffrn_reflns_limit_h_max 12
_diffrn_reflns_limit_h_min -12
_diffrn_reflns_limit_k_max 18
_diffrn_reflns_limit_k_min -18
_diffrn_reflns_limit_l_max 7
_diffrn_reflns_limit_l_min -10
_diffrn_reflns_number 12937
_diffrn_reflns_point_group_measured_fraction_full 0.991
_diffrn_reflns_point_group_measured_fraction_max 0.991
_diffrn_reflns_theta_full 67.072
_diffrn_reflns_theta_max 67.072
_diffrn_reflns_theta_min 4.428
_diffrn_source 'fine-focus sealed X-ray tube'
_diffrn_source_type 'Enhance (Cu) X-ray Source'
_exptl_absorpt_coefficient_mu 0.629
_exptl_absorpt_correction_T_max 1.00000
_exptl_absorpt_correction_T_min 0.80578
_exptl_absorpt_correction_type multi-scan
_exptl_absorpt_process_details
;
CrysAlisPro 1.171.39.32a (Rigaku Oxford Diffraction, 2017)
Empirical absorption correction using spherical harmonics,
 implemented in SCALE3 ABSPACK scaling algorithm.
;
_exptl_crystal_colour 'clear light colourless'
_exptl_crystal_colour_lustre clear
_exptl_crystal_colour_modifier light
_exptl_crystal_colour_primary colourless
_exptl_crystal_density_diffrn 1.219
_exptl_crystal_description block
_exptl_crystal_F_000 528
_exptl_crystal_size_max 0.46
_exptl_crystal_size_mid 0.32
_exptl_crystal_size_min 0.28
_refine_diff_density_max 0.149
_refine_diff_density_min -0.126
_refine_diff_density_rms 0.028
_refine_ls_extinction_coef 0.0070(7)
_refine_ls_extinction_expression Fc^*^=kFc[1+0.001xFc^2^\l^3^/sin(2\q)]^-1/4^
_refine_ls_extinction_method 'SHELXL-2016/6 (Sheldrick 2016)'
_refine_ls_goodness_of_fit_ref 1.014
_refine_ls_hydrogen_treatment constr
_refine_ls_matrix_type full
_refine_ls_number_parameters 175
_refine_ls_number_reflns 2413
_refine_ls_number_restraints 0
_refine_ls_restrained_S_all 1.014
_refine_ls_R_factor_all 0.0407
_refine_ls_R_factor_gt 0.0369
_refine_ls_shift/su_max 0.000
_refine_ls_shift/su_mean 0.000
_refine_ls_structure_factor_coef Fsqd
_refine_ls_weighting_details 'w=1/[\s^2^(Fo^2^)+(0.0510P)^2^+0.1740P] where P=(Fo^2^+2Fc^2^)/3'
_refine_ls_weighting_scheme calc
_refine_ls_wR_factor_gt 0.0989
_refine_ls_wR_factor_ref 0.1021
_reflns_Friedel_coverage 0.000
_reflns_number_gt 2174
_reflns_number_total 2413
_reflns_threshold_expression 'I > 2\s(I)'
_cod_data_source_file c8qo00318a2.cif
_cod_data_source_block exp_160
_cod_database_code 1554310
_shelx_shelxl_version_number 2016/6
_shelx_space_group_comment
;
The symmetry employed for this shelxl refinement is uniquely defined
by the following loop, which should always be used as a source of
symmetry information in preference to the above space-group names.
They are only intended as comments.
;
_shelx_estimated_absorpt_t_max 0.843
_shelx_estimated_absorpt_t_min 0.761
_reflns_odcompleteness_completeness 99.96
_reflns_odcompleteness_iscentric 1
_reflns_odcompleteness_theta 66.97
_olex2_refinement_description
;
1. Fixed Uiso
 At 1.2 times of:
  All C(H) groups
 At 1.5 times of:
  All C(H,H,H) groups, All O(H) groups
2.a Aromatic/amide H refined with riding coordinates:
 C1(H1A), C2(H2), C3(H3), C4(H4), C5(H5), C11(H11), C12(H12), C13(H13),
 C14(H14), C15(H15)
2.b Idealised Me refined as rotating group:
 C17(H17A,H17B,H17C)
2.c Idealised tetrahedral OH refined as rotating group:
 O1(H1)
;
_olex2_submission_special_instructions 'No special instructions were received'
_oxdiff_exptl_absorpt_empirical_details
;
Empirical correction (ABSPACK) includes:
- Absorption correction using spherical harmonics
- Frame scaling
;
_oxdiff_exptl_absorpt_empirical_full_max 2.007
_oxdiff_exptl_absorpt_empirical_full_min 0.453

loop_
_space_group_symop_operation_xyz
'x, y, z'
'-x, y+1/2, -z+1/2'
'-x, -y, -z'
'x, -y-1/2, z-1/2'

loop_
_atom_site_label
_atom_site_type_symbol
_atom_site_fract_x
_atom_site_fract_y
_atom_site_fract_z
_atom_site_U_iso_or_equiv
_atom_site_adp_type
_atom_site_occupancy
_atom_site_site_symmetry_order
_atom_site_calc_flag
_atom_site_refinement_flags_posn
O1 O 0.81940(8) 0.48653(6) 0.45165(14) 0.0713(3) Uani 1 1 d .
H1 H 0.878892 0.522081 0.455612 0.107 Uiso 1 1 calc GR
O2 O 0.99372(8) 0.39749(6) 0.55546(12) 0.0683(3) Uani 1 1 d .
C1 C 0.49431(15) 0.38065(11) 0.10334(17) 0.0712(4) Uani 1 1 d .
H1A H 0.584853 0.394668 0.133380 0.085 Uiso 1 1 calc R
C2 C 0.41879(19) 0.37709(13) -0.05415(19) 0.0869(5) Uani 1 1 d .
H2 H 0.458652 0.389634 -0.129282 0.104 Uiso 1 1 calc R
C3 C 0.28477(17) 0.35513(11) -0.10125(18) 0.0788(5) Uani 1 1 d .
H3 H 0.234477 0.352315 -0.207511 0.095 Uiso 1 1 calc R
C4 C 0.22687(15) 0.33758(11) 0.00979(18) 0.0743(4) Uani 1 1 d .
H4 H 0.136606 0.322679 -0.020996 0.089 Uiso 1 1 calc R
C5 C 0.30113(12) 0.34179(9) 0.16701(16) 0.0613(3) Uani 1 1 d .
H5 H 0.260107 0.329880 0.241287 0.074 Uiso 1 1 calc R
C6 C 0.43623(11) 0.36349(7) 0.21685(14) 0.0485(3) Uani 1 1 d .
C7 C 0.51557(11) 0.36674(7) 0.38663(14) 0.0478(3) Uani 1 1 d .
C8 C 0.64537(11) 0.35543(8) 0.43400(13) 0.0498(3) Uani 1 1 d .
C9 C 0.77435(11) 0.33701(8) 0.48464(13) 0.0486(3) Uani 1 1 d .
C10 C 0.82173(11) 0.24409(8) 0.51856(14) 0.0501(3) Uani 1 1 d .
C11 C 0.75916(15) 0.17802(10) 0.41337(19) 0.0714(4) Uani 1 1 d .
H11 H 0.691170 0.192608 0.320741 0.086 Uiso 1 1 calc R
C12 C 0.7967(2) 0.09099(11) 0.4446(3) 0.0949(6) Uani 1 1 d .
H12 H 0.753144 0.047211 0.373612 0.114 Uiso 1 1 calc R
C13 C 0.89761(19) 0.06849(12) 0.5795(3) 0.0921(6) Uani 1 1 d .
H13 H 0.922080 0.009563 0.600637 0.111 Uiso 1 1 calc R
C14 C 0.96208(16) 0.13280(12) 0.6828(2) 0.0819(5) Uani 1 1 d .
H14 H 1.031910 0.117644 0.773397 0.098 Uiso 1 1 calc R
C15 C 0.92440(13) 0.22075(10) 0.65393(16) 0.0643(3) Uani 1 1 d .
H15 H 0.968276 0.264080 0.725746 0.077 Uiso 1 1 calc R
C16 C 0.87271(11) 0.40931(8) 0.50207(14) 0.0516(3) Uani 1 1 d .
C17 C 0.44612(13) 0.38246(10) 0.50569(16) 0.0616(3) Uani 1 1 d .
H17A H 0.386920 0.432183 0.473660 0.092 Uiso 1 1 calc GR
H17B H 0.511751 0.394286 0.606504 0.092 Uiso 1 1 calc GR
H17C H 0.395522 0.330898 0.512603 0.092 Uiso 1 1 calc GR

loop_
_atom_site_aniso_label
_atom_site_aniso_U_11
_atom_site_aniso_U_22
_atom_site_aniso_U_33
_atom_site_aniso_U_23
_atom_site_aniso_U_13
_atom_site_aniso_U_12
O1 0.0447(5) 0.0516(5) 0.1132(8) 0.0037(5) 0.0203(5) -0.0027(4)
O2 0.0385(5) 0.0655(6) 0.0882(7) 0.0098(5) 0.0042(4) -0.0072(4)
C1 0.0588(8) 0.0911(11) 0.0648(8) 0.0067(7) 0.0222(6) -0.0039(7)
C2 0.0928(12) 0.1093(13) 0.0617(9) 0.0100(8) 0.0296(8) 0.0066(10)
C3 0.0804(11) 0.0798(10) 0.0592(8) -0.0012(7) 0.0005(7) 0.0199(8)
C4 0.0528(8) 0.0810(10) 0.0730(9) -0.0040(7) -0.0003(7) 0.0063(7)
C5 0.0431(6) 0.0677(8) 0.0684(8) 0.0025(6) 0.0124(6) 0.0022(5)
C6 0.0430(6) 0.0426(6) 0.0576(7) 0.0020(5) 0.0137(5) 0.0038(4)
C7 0.0399(6) 0.0427(6) 0.0592(7) 0.0003(5) 0.0145(5) -0.0025(4)
C8 0.0448(6) 0.0512(6) 0.0515(6) -0.0032(5) 0.0134(5) -0.0043(5)
C9 0.0385(6) 0.0550(7) 0.0496(6) -0.0040(5) 0.0108(5) -0.0042(5)
C10 0.0410(6) 0.0548(7) 0.0569(6) 0.0002(5) 0.0194(5) -0.0034(5)
C11 0.0678(9) 0.0599(8) 0.0817(9) -0.0097(7) 0.0183(7) -0.0080(6)
C12 0.0993(13) 0.0562(9) 0.1339(17) -0.0160(9) 0.0453(12) -0.0104(8)
C13 0.0839(11) 0.0626(9) 0.1473(17) 0.0216(11) 0.0618(12) 0.0115(9)
C14 0.0631(9) 0.0898(12) 0.0994(12) 0.0396(10) 0.0360(9) 0.0191(8)
C15 0.0520(7) 0.0743(9) 0.0647(8) 0.0094(7) 0.0172(6) 0.0023(6)
C16 0.0409(6) 0.0529(7) 0.0569(7) -0.0041(5) 0.0109(5) -0.0033(5)
C17 0.0536(7) 0.0693(8) 0.0639(8) -0.0031(6) 0.0222(6) 0.0000(6)

loop_
_atom_type_symbol
_atom_type_description
_atom_type_scat_dispersion_real
_atom_type_scat_dispersion_imag
_atom_type_scat_source
C C 0.0181 0.0091 'International Tables Vol C Tables 4.2.6.8 and 6.1.1.4'
H H 0.0000 0.0000 'International Tables Vol C Tables 4.2.6.8 and 6.1.1.4'
O O 0.0492 0.0322 'International Tables Vol C Tables 4.2.6.8 and 6.1.1.4'

loop_
_geom_angle_atom_site_label_1
_geom_angle_atom_site_label_2
_geom_angle_atom_site_label_3
_geom_angle
C16 O1 H1 109.5
C2 C1 H1A 119.8
C2 C1 C6 120.47(14)
C6 C1 H1A 119.8
C1 C2 H2 119.7
C3 C2 C1 120.68(15)
C3 C2 H2 119.7
C2 C3 H3 120.4
C4 C3 C2 119.26(14)
C4 C3 H3 120.4
C3 C4 H4 119.8
C3 C4 C5 120.42(14)
C5 C4 H4 119.8
C4 C5 H5 119.4
C4 C5 C6 121.22(14)
C6 C5 H5 119.4
C1 C6 C5 117.95(12)
C1 C6 C7 121.35(11)
C5 C6 C7 120.70(11)
C6 C7 C17 119.87(10)
C8 C7 C6 120.36(11)
C8 C7 C17 119.76(11)
C7 C8 C9 175.10(12)
C8 C9 C10 120.67(10)
C8 C9 C16 119.44(11)
C16 C9 C10 119.85(10)
C11 C10 C9 119.23(11)
C15 C10 C9 122.28(11)
C15 C10 C11 118.47(13)
C10 C11 H11 119.7
C12 C11 C10 120.65(16)
C12 C11 H11 119.7
C11 C12 H12 119.8
C13 C12 C11 120.43(17)
C13 C12 H12 119.8
C12 C13 H13 120.1
C14 C13 C12 119.72(16)
C14 C13 H13 120.1
C13 C14 H14 119.7
C13 C14 C15 120.55(16)
C15 C14 H14 119.7
C10 C15 C14 120.16(15)
C10 C15 H15 119.9
C14 C15 H15 119.9
O1 C16 C9 114.48(10)
O2 C16 O1 122.72(11)
O2 C16 C9 122.77(11)
C7 C17 H17A 109.5
C7 C17 H17B 109.5
C7 C17 H17C 109.5
H17A C17 H17B 109.5
H17A C17 H17C 109.5
H17B C17 H17C 109.5

loop_
_geom_bond_atom_site_label_1
_geom_bond_atom_site_label_2
_geom_bond_distance
O1 H1 0.8200
O1 C16 1.3111(15)
O2 C16 1.2228(14)
C1 H1A 0.9300
C1 C2 1.380(2)
C1 C6 1.3840(19)
C2 H2 0.9300
C2 C3 1.380(2)
C3 H3 0.9300
C3 C4 1.364(2)
C4 H4 0.9300
C4 C5 1.3756(19)
C5 H5 0.9300
C5 C6 1.3887(17)
C6 C7 1.4828(16)
C7 C8 1.3077(15)
C7 C17 1.5097(17)
C8 C9 1.3178(16)
C9 C10 1.4895(16)
C9 C16 1.4820(16)
C10 C11 1.3856(18)
C10 C15 1.3836(17)
C11 H11 0.9300
C11 C12 1.377(2)
C12 H12 0.9300
C12 C13 1.369(3)
C13 H13 0.9300
C13 C14 1.363(3)
C14 H14 0.9300
C14 C15 1.388(2)
C15 H15 0.9300
C17 H17A 0.9600
C17 H17B 0.9600
C17 H17C 0.9600
